data_1516055
loop_
_publ_author_name
'Thanh, Van Trinh Thi'
'Pham, Van Cuong'
'Mai, Huong Doan Thi'
'Litaudon, Marc'
'Gu\'eritte, Fran\,coise'
'Retailleau, Pascal'
'Nguyen, Van Hung'
'Chau, Van Minh'

_publ_section_title
;
 Cytotoxic lignans from fruits of Cleistanthus indochinensis: synthesis of
 cleistantoxin derivatives.
;
_journal_issue 9
_journal_name_full 'Journal of natural products'
_journal_page_first 1578
_journal_page_last 1583
_journal_paper_doi 10.1021/np3003832
_journal_volume 75
_journal_year 2012
_chemical_absolute_configuration ad
_chemical_formula_moiety 'C22 H18 O9, 0.5(C3 H6 O)'
_chemical_formula_sum 'C23.5 H21 O9.5'
_chemical_formula_weight 455.40
_chemical_name_systematic
; 
 (3aS,4R,5R,10bS)-5-(benzo[d][1,3]dioxol-5-yl)-10-methoxy-1-oxo-1,3,3a,4,5,10b-
hexahydrofuro[3',4':5,6]naphtho[2,3-d][1,3]dioxole-4-carboxylic acid compound
with propan-2-one (2:1)
;
_space_group_IT_number 4
_symmetry_cell_setting monoclinic
_symmetry_space_group_name_Hall 'P 2yb'
_symmetry_space_group_name_H-M 'P 1 21 1'
_atom_sites_solution_hydrogens geom
_atom_sites_solution_primary direct
_atom_sites_solution_secondary difmap
_audit_creation_method SHELXL-97
_cell_angle_alpha 90.00
_cell_angle_beta 92.481(12)
_cell_angle_gamma 90.00
_cell_formula_units_Z 2
_cell_length_a 10.876(3)
_cell_length_b 6.7384(17)
_cell_length_c 14.743(3)
_cell_measurement_reflns_used 164
_cell_measurement_temperature 293(2)
_cell_measurement_theta_max 68.3
_cell_measurement_theta_min 6.6
_cell_volume 1079.5(5)
_computing_cell_refinement 'CrystalClear-SM Expert 2.0 r4 (Rigaku, 2009)'
_computing_data_collection 'CrystalClear-SM Expert 2.0 r4 (Rigaku, 2009)'
_computing_data_reduction 'CrystalClear-SM Expert 2.0 r4 (Rigaku, 2009)'
_computing_molecular_graphics 'PLATON (Spek, 2003)'
_computing_publication_material 'SHELXL97 (Sheldrick, 2008)'
_computing_structure_refinement 'SHELXL97 (Sheldrick, 2008); CRYSTALBUILDER (Welter, 2006)'
_computing_structure_solution 'SHELXS97 (Sheldrick, 2008)'
_diffrn_ambient_temperature 293
_diffrn_detector RX
_diffrn_detector_area_resol_mean 10.0000
_diffrn_measured_fraction_theta_full 0.986
_diffrn_measured_fraction_theta_max 0.986
_diffrn_measurement_details
;
scan:
    Number of images: 36
               Slice: 20.0000 - 200.0000
         Image width: 5.0000
            Exp time: 300.0000
       Rotation axis: Omega
               Omega: 0.0000
                 Chi: 54.0000
                 Phi: 90.0000
                 XTD: 127.4000
              2theta: 0.0000
scan:
    Number of images: 36
               Slice: 20.0000 - 200.0000
         Image width: 5.0000
            Exp time: 300.0000
       Rotation axis: Omega
               Omega: 0.0000
                 Chi: 0.0000
                 Phi: 0.0000
                 XTD: 127.4000
              2theta: 0.0000
scan:
    Number of images: 36
               Slice: 20.0000 - 200.0000
         Image width: 5.0000
            Exp time: 300.0000
       Rotation axis: Omega
               Omega: 0.0000
                 Chi: 54.0000
                 Phi: 0.0000
                 XTD: 127.4000
              2theta: 0.0000
scan:
    Number of images: 9
               Slice: 42.0000 - 87.0000
         Image width: 5.0000
            Exp time: 300.0000
       Rotation axis: Omega
               Omega: 0.0000
                 Chi: 30.0000
                 Phi: 0.0000
                 XTD: 127.4000
              2theta: 0.0000
scan:
    Number of images: 7
               Slice: 21.0000 - 56.0000
         Image width: 5.0000
            Exp time: 300.0000
       Rotation axis: Omega
               Omega: 0.0000
                 Chi: 0.0000
                 Phi: 180.0000
                 XTD: 127.4000
              2theta: 0.0000

;
_diffrn_measurement_device
;
Crystal Goniometer
;
_diffrn_measurement_device_type
;
Rigaku RAXIS conversion
;
_diffrn_measurement_method 'profile data from \w-scans'
_diffrn_measurement_specimen_support Fiber
_diffrn_orient_matrix_type FS_PROCESS
_diffrn_orient_matrix_UB_11 -0.084914
_diffrn_orient_matrix_UB_12 0.039066
_diffrn_orient_matrix_UB_13 0.016408
_diffrn_orient_matrix_UB_21 0.018326
_diffrn_orient_matrix_UB_22 -0.044636
_diffrn_orient_matrix_UB_23 0.063850
_diffrn_orient_matrix_UB_31 0.030399
_diffrn_orient_matrix_UB_32 0.136034
_diffrn_orient_matrix_UB_33 0.016238
_diffrn_radiation_monochromator Confocal
_diffrn_radiation_type 'Cu K\a'
_diffrn_radiation_wavelength 1.54187
_diffrn_reflns_av_R_equivalents 0.0436
_diffrn_reflns_av_sigmaI/netI 0.0678
_diffrn_reflns_limit_h_max 13
_diffrn_reflns_limit_h_min -11
_diffrn_reflns_limit_k_max 6
_diffrn_reflns_limit_k_min -8
_diffrn_reflns_limit_l_max 17
_diffrn_reflns_limit_l_min -17
_diffrn_reflns_number 8679
_diffrn_reflns_theta_full 68.18
_diffrn_reflns_theta_max 68.18
_diffrn_reflns_theta_min 3.00
_diffrn_source 'Rotating Anode'
_diffrn_source_current 30.0
_diffrn_source_power 1.2
_diffrn_source_voltage 40.0
_exptl_absorpt_coefficient_mu 0.929
_exptl_absorpt_correction_T_max 1.000
_exptl_absorpt_correction_T_min 0.668
_exptl_absorpt_correction_type multi-scan
_exptl_crystal_colour colourless
_exptl_crystal_density_diffrn 1.401
_exptl_crystal_density_method 'not measured'
_exptl_crystal_description parallelepiped
_exptl_crystal_F_000 476
_exptl_crystal_size_max 0.56
_exptl_crystal_size_mid 0.20
_exptl_crystal_size_min 0.09
_refine_diff_density_max 0.238
_refine_diff_density_min -0.279
_refine_diff_density_rms 0.068
_refine_ls_abs_structure_details 'Flack H D (1983), Acta Cryst. A39, 876-881; 1509 Friedel pairs'
_refine_ls_abs_structure_Flack 0.1(4)
_refine_ls_extinction_coef 0.021(2)
_refine_ls_extinction_expression Fc^*^=kFc[1+0.001xFc^2^\l^3^/sin(2\q)]^-1/4^
_refine_ls_extinction_method SHELXL
_refine_ls_goodness_of_fit_ref 0.959
_refine_ls_hydrogen_treatment constr
_refine_ls_matrix_type full
_refine_ls_number_parameters 318
_refine_ls_number_reflns 3626
_refine_ls_number_restraints 29
_refine_ls_restrained_S_all 0.956
_refine_ls_R_factor_all 0.1080
_refine_ls_R_factor_gt 0.0651
_refine_ls_shift/su_max 0.000
_refine_ls_shift/su_mean 0.000
_refine_ls_structure_factor_coef Fsqd
_refine_ls_weighting_details 'calc w=1/[\s^2^(Fo^2^)+(0.1194P)^2^+0.0000P] where P=(Fo^2^+2Fc^2^)/3'
_refine_ls_weighting_scheme calc
_refine_ls_wR_factor_gt 0.1637
_refine_ls_wR_factor_ref 0.2109
_reflns_number_gt 1871
_reflns_number_total 3626
_reflns_threshold_expression >2sigma(I)
_cod_data_source_file np3003832_si_002.cif
_cod_data_source_block clqf11
_cod_depositor_comments
;
The following automatic conversions were performed:

'_exptl_absorpt_correction_type' value 'Multi-scan' changed to
'multi-scan' according to
/usr/data/users/saulius/automatic-downloads/retrospective/ACS/lib/dictionaries/cif_core.dic
dictionary named 'cif_core.dic' version 2.4.2 from 2011-04-26.

Automatic conversion script
Id: cif_fix_values 2281 2013-09-26 08:29:07Z andrius 
;
_cod_original_sg_symbol_H-M 'P 21'
_cod_original_formula_sum 'C23.50 H21 O9.50'
_cod_database_code 1516055

loop_
_symmetry_equiv_pos_as_xyz
'x, y, z'
'-x, y+1/2, -z'

loop_
_atom_site_label
_atom_site_type_symbol
_atom_site_fract_x
_atom_site_fract_y
_atom_site_fract_z
_atom_site_U_iso_or_equiv
_atom_site_adp_type
_atom_site_occupancy
_atom_site_symmetry_multiplicity
_atom_site_calc_flag
_atom_site_refinement_flags
O1 O 0.9337(3) 0.7254(12) 1.0317(3) 0.0968(13) Uani 1 1 d .
O2 O 1.0557(3) 0.6834(13) 0.9169(3) 0.1006(14) Uani 1 1 d .
O3 O 0.5543(3) 0.9922(11) 1.0093(3) 0.0990(15) Uani 1 1 d .
O4 O 0.6413(3) 1.2622(12) 0.9545(3) 0.1003(13) Uani 1 1 d .
H4O H 0.5798 1.3154 0.9736 0.150 Uiso 1 1 calc R
O5 O 0.3089(3) 0.6072(12) 0.7526(4) 0.1214(17) Uani 1 1 d .
O6 O 0.2023(3) 0.8856(14) 0.7069(4) 0.1139(16) Uani 1 1 d .
O7 O 0.9330(4) 0.4355(13) 0.5816(3) 0.1165(16) Uani 1 1 d .
O8 O 0.8520(4) 0.7250(13) 0.5213(3) 0.1142(16) Uani 1 1 d .
O9 O 0.9245(3) 0.3444(12) 0.7843(3) 0.1027(14) Uani 1 1 d .
C7A C 0.9531(5) 0.6775(14) 0.9448(4) 0.0837(16) Uani 1 1 d .
C9 C 0.8018(5) 0.7257(15) 1.0462(4) 0.0942(18) Uani 1 1 d .
H9A H 0.7793 0.8385 1.0828 0.113 Uiso 1 1 calc R
H9B H 0.7774 0.6048 1.0762 0.113 Uiso 1 1 calc R
C8 C 0.7413(4) 0.7393(14) 0.9508(4) 0.0748(15) Uani 1 1 d .
H8 H 0.6606 0.6745 0.9485 0.090 Uiso 1 1 calc R
C7 C 0.8321(4) 0.6224(13) 0.8977(3) 0.0699(15) Uani 1 1 d .
H7 H 0.8174 0.4809 0.9081 0.084 Uiso 1 1 calc R
C1 C 0.8294(4) 0.6581(13) 0.7965(4) 0.0724(15) Uani 1 1 d .
C2 C 0.7759(4) 0.8287(13) 0.7592(4) 0.0702(14) Uani 1 1 d .
C7' C 0.7031(4) 0.9727(13) 0.8145(4) 0.0761(16) Uani 1 1 d .
H7' H 0.7293 1.1062 0.7974 0.091 Uiso 1 1 calc R
C8' C 0.7307(4) 0.9532(13) 0.9177(4) 0.0707(14) Uani 1 1 d .
H8' H 0.8098 1.0185 0.9319 0.085 Uiso 1 1 calc R
C3 C 0.7798(4) 0.8624(14) 0.6651(4) 0.0846(17) Uani 1 1 d .
H3 H 0.7449 0.9755 0.6384 0.102 Uiso 1 1 calc R
C4 C 0.8362(4) 0.7239(14) 0.6147(4) 0.0861(17) Uani 1 1 d .
C10 C 0.9173(7) 0.5542(18) 0.5006(5) 0.122(3) Uani 1 1 d .
H10A H 0.9970 0.5898 0.4784 0.146 Uiso 1 1 calc R
H10B H 0.8726 0.4794 0.4536 0.146 Uiso 1 1 calc R
C5 C 0.8864(4) 0.5511(14) 0.6502(4) 0.0834(18) Uani 1 1 d .
C6 C 0.8836(4) 0.5141(14) 0.7410(4) 0.0768(15) Uani 1 1 d .
C9' C 0.6334(4) 1.0657(15) 0.9656(4) 0.0815(16) Uani 1 1 d .
C1' C 0.5678(4) 0.9564(14) 0.7860(4) 0.0751(15) Uani 1 1 d .
C2' C 0.5081(4) 0.7741(13) 0.7856(4) 0.0838(16) Uani 1 1 d .
H2' H 0.5501 0.6592 0.8031 0.101 Uiso 1 1 calc R
C3' C 0.3843(4) 0.7671(14) 0.7587(4) 0.0840(16) Uani 1 1 d .
C4' C 0.3222(4) 0.9361(15) 0.7325(4) 0.0886(18) Uani 1 1 d .
C5' C 0.3760(5) 1.1159(16) 0.7308(5) 0.106(2) Uani 1 1 d .
H5' H 0.3333 1.2286 0.7112 0.127 Uiso 1 1 calc R
C6' C 0.5016(5) 1.1237(14) 0.7608(4) 0.0948(19) Uani 1 1 d .
H6' H 0.5408 1.2463 0.7636 0.114 Uiso 1 1 calc R
C10' C 0.1926(5) 0.6740(15) 0.7206(6) 0.108(2) Uani 1 1 d .
H10C H 0.1313 0.6452 0.7646 0.129 Uiso 1 1 calc R
H10D H 0.1687 0.6085 0.6640 0.129 Uiso 1 1 calc R
C11 C 1.0069(5) 0.2145(15) 0.7461(4) 0.0933(19) Uani 1 1 d .
H11A H 0.9696 0.1574 0.6920 0.140 Uiso 1 1 calc R
H11B H 1.0281 0.1109 0.7887 0.140 Uiso 1 1 calc R
H11C H 1.0799 0.2853 0.7313 0.140 Uiso 1 1 calc R
C23 C 0.572(2) 1.219(3) 0.4953(16) 0.238(13) Uani 0.50 1 d PDU
C24 C 0.489(4) 1.042(6) 0.474(3) 0.27(2) Uani 0.50 1 d PDU
H24A H 0.5383 0.9235 0.4733 0.399 Uiso 0.50 1 calc PR
H24B H 0.4485 1.0604 0.4155 0.399 Uiso 0.50 1 calc PR
H24C H 0.4293 1.0308 0.5194 0.399 Uiso 0.50 1 calc PR
O25 O 0.6823(18) 1.205(3) 0.4974(17) 0.327(13) Uani 0.50 1 d PDU
C25 C 0.508(5) 1.418(5) 0.504(3) 0.28(2) Uani 0.50 1 d PDU
H25A H 0.5684 1.5188 0.5187 0.422 Uiso 0.50 1 calc PR
H25B H 0.4504 1.4110 0.5511 0.422 Uiso 0.50 1 calc PR
H25C H 0.4658 1.4507 0.4475 0.422 Uiso 0.50 1 calc PR

loop_
_atom_site_aniso_label
_atom_site_aniso_U_11
_atom_site_aniso_U_22
_atom_site_aniso_U_33
_atom_site_aniso_U_23
_atom_site_aniso_U_13
_atom_site_aniso_U_12
O1 0.075(2) 0.120(4) 0.094(3) -0.002(3) -0.0071(19) 0.005(2)
O2 0.0539(19) 0.129(4) 0.118(3) 0.004(3) 0.0018(19) 0.006(2)
O3 0.067(2) 0.089(3) 0.145(4) 0.003(3) 0.044(2) -0.005(2)
O4 0.065(2) 0.075(3) 0.164(4) -0.009(3) 0.041(2) -0.011(2)
O5 0.053(2) 0.099(3) 0.210(5) 0.016(3) -0.018(3) -0.014(2)
O6 0.0477(19) 0.130(5) 0.163(4) -0.004(3) -0.007(2) 0.011(2)
O7 0.115(3) 0.140(4) 0.097(3) -0.006(3) 0.029(3) 0.033(3)
O8 0.109(3) 0.148(4) 0.088(3) 0.006(3) 0.027(2) 0.030(3)
O9 0.096(3) 0.103(3) 0.111(3) 0.000(3) 0.022(2) 0.041(3)
C7A 0.063(3) 0.092(4) 0.096(4) 0.005(4) 0.005(3) 0.007(3)
C9 0.077(3) 0.113(5) 0.093(4) -0.006(4) 0.013(3) 0.005(4)
C8 0.047(2) 0.084(4) 0.095(4) -0.008(3) 0.012(2) -0.007(3)
C7 0.049(2) 0.083(4) 0.079(4) -0.003(3) 0.008(2) -0.004(2)
C1 0.037(2) 0.077(4) 0.104(4) -0.006(3) 0.014(2) -0.004(3)
C2 0.038(2) 0.082(4) 0.092(4) 0.001(3) 0.011(2) -0.003(2)
C7' 0.040(2) 0.078(4) 0.111(4) -0.001(3) 0.012(2) -0.007(2)
C8' 0.047(2) 0.067(4) 0.099(4) -0.005(3) 0.008(2) -0.002(2)
C3 0.053(2) 0.102(5) 0.100(4) 0.012(4) 0.014(3) 0.006(3)
C4 0.056(3) 0.110(5) 0.093(4) 0.009(4) 0.015(3) 0.009(3)
C10 0.131(6) 0.151(8) 0.085(5) -0.002(5) 0.014(4) 0.019(6)
C5 0.053(3) 0.106(5) 0.093(5) -0.018(4) 0.024(3) -0.001(3)
C6 0.047(2) 0.087(4) 0.098(4) 0.004(3) 0.017(3) 0.009(3)
C9' 0.052(3) 0.083(4) 0.111(5) -0.005(3) 0.017(3) -0.009(3)
C1' 0.039(2) 0.077(4) 0.110(4) 0.007(3) 0.011(2) 0.003(3)
C2' 0.041(2) 0.083(4) 0.128(4) 0.009(3) 0.001(2) -0.003(3)
C3' 0.046(2) 0.084(4) 0.123(4) 0.001(4) 0.011(3) -0.006(3)
C4' 0.038(2) 0.107(5) 0.121(5) -0.003(4) 0.002(3) 0.017(3)
C5' 0.062(3) 0.092(5) 0.162(6) 0.011(5) -0.007(4) 0.011(4)
C6' 0.062(3) 0.080(5) 0.143(5) 0.000(4) 0.008(3) 0.000(3)
C10' 0.052(3) 0.109(6) 0.162(6) 0.001(5) 0.002(3) -0.007(3)
C11 0.062(3) 0.099(5) 0.120(5) 0.002(4) 0.018(3) 0.014(3)
C23 0.197(17) 0.36(3) 0.160(17) 0.17(2) -0.001(18) 0.00(2)
C24 0.23(3) 0.37(5) 0.19(3) 0.11(3) 0.02(2) -0.02(3)
O25 0.208(16) 0.40(3) 0.37(3) 0.12(3) -0.01(2) 0.00(2)
C25 0.26(3) 0.37(4) 0.22(4) 0.11(4) 0.01(3) 0.01(3)

loop_
_atom_type_symbol
_atom_type_description
_atom_type_scat_dispersion_real
_atom_type_scat_dispersion_imag
_atom_type_scat_source
C C .0181 .0091 'International Tables Vol C Tables 4.2.6.8 and 6.1.1.4'
H H .0000 .0000 'International Tables Vol C Tables 4.2.6.8 and 6.1.1.4'
O O .0492 .0322 'International Tables Vol C Tables 4.2.6.8 and 6.1.1.4'

loop_
_geom_angle_atom_site_label_1
_geom_angle_atom_site_label_2
_geom_angle_atom_site_label_3
_geom_angle
C7A O1 C9 109.6(4)
C9' O4 H4O 109.5
C3' O5 C10' 107.6(5)
C4' O6 C10' 106.2(5)
C5 O7 C10 104.9(6)
C10 O8 C4 107.3(5)
C6 O9 C11 122.5(5)
O2 C7A O1 120.2(5)
O2 C7A C7 130.8(6)
O1 C7A C7 109.1(4)
O1 C9 C8 104.6(4)
O1 C9 H9A 110.8
C8 C9 H9A 110.8
O1 C9 H9B 110.8
C8 C9 H9B 110.8
H9A C9 H9B 108.9
C7 C8 C8' 111.7(4)
C7 C8 C9 100.4(4)
C8' C8 C9 112.0(5)
C7 C8 H8 110.8
C8' C8 H8 110.8
C9 C8 H8 110.8
C8 C7 C7A 102.2(4)
C8 C7 C1 116.4(4)
C7A C7 C1 113.2(4)
C8 C7 H7 108.2
C7A C7 H7 108.2
C1 C7 H7 108.2
C2 C1 C6 121.1(5)
C2 C1 C7 120.8(5)
C6 C1 C7 118.1(5)
C1 C2 C3 119.5(5)
C1 C2 C7' 122.5(5)
C3 C2 C7' 117.8(5)
C2 C7' C1' 109.2(5)
C2 C7' C8' 113.1(5)
C1' C7' C8' 114.3(4)
C2 C7' H7' 106.6
C1' C7' H7' 106.6
C8' C7' H7' 106.6
C9' C8' C8 111.8(5)
C9' C8' C7' 108.0(4)
C8 C8' C7' 113.9(5)
C9' C8' H8' 107.6
C8 C8' H8' 107.6
C7' C8' H8' 107.6
C4 C3 C2 117.6(6)
C4 C3 H3 121.2
C2 C3 H3 121.2
C3 C4 C5 123.6(6)
C3 C4 O8 128.0(6)
C5 C4 O8 108.4(5)
O8 C10 O7 108.7(5)
O8 C10 H10A 109.9
O7 C10 H10A 109.9
O8 C10 H10B 109.9
O7 C10 H10B 109.9
H10A C10 H10B 108.3
C6 C5 C4 120.2(5)
C6 C5 O7 129.5(7)
C4 C5 O7 110.3(6)
C5 C6 O9 126.1(5)
C5 C6 C1 118.0(6)
O9 C6 C1 115.9(5)
O3 C9' O4 121.6(5)
O3 C9' C8' 125.3(6)
O4 C9' C8' 113.0(5)
C6' C1' C2' 118.8(4)
C6' C1' C7' 120.3(5)
C2' C1' C7' 120.9(5)
C3' C2' C1' 118.6(5)
C3' C2' H2' 120.7
C1' C2' H2' 120.7
O5 C3' C4' 110.6(5)
O5 C3' C2' 128.6(6)
C4' C3' C2' 120.8(6)
C5' C4' C3' 122.9(5)
C5' C4' O6 128.4(6)
C3' C4' O6 108.6(6)
C4' C5' C6' 116.2(6)
C4' C5' H5' 121.9
C6' C5' H5' 121.9
C1' C6' C5' 122.6(6)
C1' C6' H6' 118.7
C5' C6' H6' 118.7
O5 C10' O6 107.0(5)
O5 C10' H10C 110.3
O6 C10' H10C 110.3
O5 C10' H10D 110.3
O6 C10' H10D 110.3
H10C C10' H10D 108.6
O9 C11 H11A 109.5
O9 C11 H11B 109.5
H11A C11 H11B 109.5
O9 C11 H11C 109.5
H11A C11 H11C 109.5
H11B C11 H11C 109.5
O25 C23 C24 122(2)
O25 C23 C25 122(2)
C24 C23 C25 116(4)
C23 C24 H24A 109.5
C23 C24 H24B 109.5
H24A C24 H24B 109.5
C23 C24 H24C 109.5
H24A C24 H24C 109.5
H24B C24 H24C 109.5
C23 C25 H25A 109.5
C23 C25 H25B 109.5
H25A C25 H25B 109.5
C23 C25 H25C 109.5
H25A C25 H25C 109.5
H25B C25 H25C 109.5

loop_
_geom_bond_atom_site_label_1
_geom_bond_atom_site_label_2
_geom_bond_distance
O1 C7A 1.348(7)
O1 C9 1.459(6)
O2 C7A 1.206(5)
O3 C9' 1.204(6)
O4 C9' 1.337(8)
O4 H4O 0.8200
O5 C3' 1.355(7)
O5 C10' 1.404(7)
O6 C4' 1.384(6)
O6 C10' 1.445(9)
O7 C5 1.391(7)
O7 C10 1.442(9)
O8 C10 1.393(9)
O8 C4 1.395(7)
O9 C6 1.374(7)
O9 C11 1.390(7)
C7A C7 1.508(7)
C9 C8 1.529(8)
C9 H9A 0.9700
C9 H9B 0.9700
C8 C7 1.508(7)
C8 C8' 1.525(8)
C8 H8 0.9800
C7 C1 1.511(7)
C7 H7 0.9800
C1 C2 1.391(7)
C1 C6 1.414(7)
C2 C3 1.409(8)
C2 C7' 1.513(7)
C7' C1' 1.516(6)
C7' C8' 1.544(7)
C7' H7' 0.9800
C8' C9' 1.503(7)
C8' H8' 0.9800
C3 C4 1.356(8)
C3 H3 0.9300
C4 C5 1.380(9)
C10 H10A 0.9700
C10 H10B 0.9700
C5 C6 1.363(8)
C1' C6' 1.380(8)
C1' C2' 1.390(8)
C2' C3' 1.387(7)
C2' H2' 0.9300
C3' C4' 1.371(8)
C4' C5' 1.346(9)
C5' C6' 1.418(8)
C5' H5' 0.9300
C6' H6' 0.9300
C10' H10C 0.9700
C10' H10D 0.9700
C11 H11A 0.9600
C11 H11B 0.9600
C11 H11C 0.9600
C23 O25 1.200(10)
C23 C24 1.518(10)
C23 C25 1.518(10)
C24 H24A 0.9600
C24 H24B 0.9600
C24 H24C 0.9600
C25 H25A 0.9600
C25 H25B 0.9600
C25 H25C 0.9600

loop_
_geom_torsion_atom_site_label_1
_geom_torsion_atom_site_label_2
_geom_torsion_atom_site_label_3
_geom_torsion_atom_site_label_4
_geom_torsion
C9 O1 C7A O2 174.4(6)
C9 O1 C7A C7 -5.6(7)
C7A O1 C9 C8 -18.2(7)
O1 C9 C8 C7 33.7(6)
O1 C9 C8 C8' -85.0(5)
C8' C8 C7 C7A 83.0(5)
C9 C8 C7 C7A -35.9(5)
C8' C8 C7 C1 -40.9(6)
C9 C8 C7 C1 -159.8(5)
O2 C7A C7 C8 -152.7(7)
O1 C7A C7 C8 27.3(6)
O2 C7A C7 C1 -26.8(10)
O1 C7A C7 C1 153.3(5)
C8 C7 C1 C2 19.4(7)
C7A C7 C1 C2 -98.6(5)
C8 C7 C1 C6 -161.2(4)
C7A C7 C1 C6 80.9(6)
C6 C1 C2 C3 -2.4(7)
C7 C1 C2 C3 177.1(4)
C6 C1 C2 C7' 172.0(4)
C7 C1 C2 C7' -8.5(6)
C1 C2 C7' C1' -108.8(5)
C3 C2 C7' C1' 65.7(6)
C1 C2 C7' C8' 19.7(6)
C3 C2 C7' C8' -165.8(4)
C7 C8 C8' C9' 175.6(4)
C9 C8 C8' C9' -72.6(5)
C7 C8 C8' C7' 52.9(5)
C9 C8 C8' C7' 164.6(3)
C2 C7' C8' C9' -166.6(4)
C1' C7' C8' C9' -40.8(6)
C2 C7' C8' C8 -41.8(5)
C1' C7' C8' C8 84.0(6)
C1 C2 C3 C4 0.2(7)
C7' C2 C3 C4 -174.5(5)
C2 C3 C4 C5 1.9(8)
C2 C3 C4 O8 -179.7(5)
C10 O8 C4 C3 178.8(6)
C10 O8 C4 C5 -2.5(7)
C4 O8 C10 O7 5.2(7)
C5 O7 C10 O8 -5.8(7)
C3 C4 C5 C6 -1.7(9)
O8 C4 C5 C6 179.6(5)
C3 C4 C5 O7 177.5(5)
O8 C4 C5 O7 -1.2(6)
C10 O7 C5 C6 -176.7(6)
C10 O7 C5 C4 4.2(6)
C4 C5 C6 O9 176.6(5)
O7 C5 C6 O9 -2.5(9)
C4 C5 C6 C1 -0.6(7)
O7 C5 C6 C1 -179.6(5)
C11 O9 C6 C5 20.0(8)
C11 O9 C6 C1 -162.8(5)
C2 C1 C6 C5 2.6(7)
C7 C1 C6 C5 -176.9(4)
C2 C1 C6 O9 -174.9(4)
C7 C1 C6 O9 5.7(6)
C8 C8' C9' O3 -15.6(8)
C7' C8' C9' O3 110.5(6)
C8 C8' C9' O4 165.0(5)
C7' C8' C9' O4 -69.0(6)
C2 C7' C1' C6' -127.1(6)
C8' C7' C1' C6' 105.0(6)
C2 C7' C1' C2' 53.5(7)
C8' C7' C1' C2' -74.3(7)
C6' C1' C2' C3' 0.9(8)
C7' C1' C2' C3' -179.7(5)
C10' O5 C3' C4' 0.3(7)
C10' O5 C3' C2' -179.0(6)
C1' C2' C3' O5 179.5(6)
C1' C2' C3' C4' 0.3(8)
O5 C3' C4' C5' -179.0(7)
C2' C3' C4' C5' 0.3(10)
O5 C3' C4' O6 -0.9(7)
C2' C3' C4' O6 178.4(5)
C10' O6 C4' C5' 179.1(8)
C10' O6 C4' C3' 1.2(7)
C3' C4' C5' C6' -1.9(10)
O6 C4' C5' C6' -179.6(6)
C2' C1' C6' C5' -2.7(9)
C7' C1' C6' C5' 177.9(5)
C4' C5' C6' C1' 3.2(9)
C3' O5 C10' O6 0.4(8)
C4' O6 C10' O5 -1.0(8)
